data_2231074
loop_
_publ_author_name
'Jin, Yun-Zhou'
'Zhang, Rong-Hua'
'Fu, Da-Xu'
'Lv, Yao-Kang'

_publ_section_title
;
 5-Methyl-1,2,3,3a-tetrahydrobenzo[<i>e</i>]pyrrolo[2,1-<i>b</i>][1,3]oxazepin-10(5<i>H</i>)-one
;
_journal_coeditor_code FF2019
_journal_issue 8
_journal_name_full 'Acta Crystallographica Section E'
_journal_page_first o1969
_journal_paper_doi 10.1107/S160053681102647X
_journal_volume 67
_journal_year 2011
_chemical_formula_iupac 'C13 H15 N O2'
_chemical_formula_moiety 'C13 H15 N O2'
_chemical_formula_sum 'C13 H15 N O2'
_chemical_formula_weight 217.26
_chemical_name_systematic
;5-methyl-1,2,3,3a-tetrahydrobenzo[<i>e</i>]pyrrolo[2,1-<i>b</i>][1,3]oxazepin-
10(5<i>H</i>)-one
;
_space_group_IT_number 19
_symmetry_cell_setting orthorhombic
_symmetry_space_group_name_Hall 'P 2ac 2ab'
_symmetry_space_group_name_H-M 'P 21 21 21'
_atom_sites_solution_hydrogens geom
_atom_sites_solution_primary direct
_atom_sites_solution_secondary difmap
_audit_creation_method SHELXL-97
_cell_angle_alpha 90.00
_cell_angle_beta 90.00
_cell_angle_gamma 90.00
_cell_formula_units_Z 8
_cell_length_a 10.410(4)
_cell_length_b 12.688(5)
_cell_length_c 17.124(7)
_cell_measurement_reflns_used 7042
_cell_measurement_temperature 296(2)
_cell_measurement_theta_max 27.4855
_cell_measurement_theta_min 2.2872
_cell_volume 2261.8(16)
_computing_cell_refinement 'CrystalClear (Rigaku, 2005)'
_computing_data_collection 'CrystalClear (Rigaku, 2005)'
_computing_data_reduction 'CrystalClear (Rigaku, 2005)'
_computing_molecular_graphics 'DIAMOND (Brandenburg & Putz, 2005)'
_computing_publication_material 'SHELXL97 (Sheldrick, 2008)'
_computing_structure_refinement 'SHELXL97 (Sheldrick, 2008)'
_computing_structure_solution 'SHELXS97 (Sheldrick, 2008)'
_diffrn_ambient_temperature 296(2)
_diffrn_measured_fraction_theta_full 0.996
_diffrn_measured_fraction_theta_max 0.996
_diffrn_measurement_device_type 'Rigaku SCXmini'
_diffrn_measurement_method '\w scans'
_diffrn_radiation_monochromator graphite
_diffrn_radiation_source 'fine-focus sealed tube'
_diffrn_radiation_type MoK\a
_diffrn_radiation_wavelength 0.71073
_diffrn_reflns_av_R_equivalents 0.0739
_diffrn_reflns_av_sigmaI/netI 0.0464
_diffrn_reflns_limit_h_max 13
_diffrn_reflns_limit_h_min -13
_diffrn_reflns_limit_k_max 11
_diffrn_reflns_limit_k_min -16
_diffrn_reflns_limit_l_max 22
_diffrn_reflns_limit_l_min -22
_diffrn_reflns_number 19530
_diffrn_reflns_theta_full 27.47
_diffrn_reflns_theta_max 27.47
_diffrn_reflns_theta_min 3.21
_diffrn_standards_decay_% 0
_diffrn_standards_interval_count 0
_diffrn_standards_interval_time 0
_diffrn_standards_number 0
_exptl_absorpt_coefficient_mu 0.086
_exptl_absorpt_correction_T_max .99
_exptl_absorpt_correction_T_min .97
_exptl_absorpt_correction_type multi-scan
_exptl_absorpt_process_details '(SADABS; Sheldrick, 1996)'
_exptl_crystal_colour Colourless
_exptl_crystal_density_diffrn 1.276
_exptl_crystal_density_method 'not measured'
_exptl_crystal_description Prism
_exptl_crystal_F_000 928
_exptl_crystal_size_max 0.23
_exptl_crystal_size_mid 0.20
_exptl_crystal_size_min 0.18
_refine_diff_density_max 0.419
_refine_diff_density_min -0.392
_refine_ls_extinction_coef 0.026(3)
_refine_ls_extinction_expression Fc^*^=kFc[1+0.001xFc^2^\l^3^/sin(2\q)]^-1/4^
_refine_ls_extinction_method 'SHELXL97 (Sheldrick, 2008)'
_refine_ls_goodness_of_fit_ref 0.985
_refine_ls_hydrogen_treatment constr
_refine_ls_matrix_type full
_refine_ls_number_parameters 291
_refine_ls_number_reflns 2918
_refine_ls_number_restraints 0
_refine_ls_restrained_S_all 0.985
_refine_ls_R_factor_all 0.0602
_refine_ls_R_factor_gt 0.0483
_refine_ls_shift/su_max 0.000
_refine_ls_shift/su_mean 0.000
_refine_ls_structure_factor_coef Fsqd
_refine_ls_weighting_details 'calc w=1/[\s^2^(Fo^2^)+(0.0595P)^2^+0.0000P] where P=(Fo^2^+2Fc^2^)/3'
_refine_ls_weighting_scheme calc
_refine_ls_wR_factor_gt 0.0999
_refine_ls_wR_factor_ref 0.1082
_reflns_number_gt 2555
_reflns_number_total 2918
_reflns_threshold_expression I>2\s(I)
_cod_data_source_file ff2019.cif
_cod_data_source_block I
_cod_original_cell_volume 2261.8(15)
_cod_database_code 2231074
_cod_database_fobs_code 2231074

loop_
_symmetry_equiv_pos_as_xyz
'x, y, z'
'-x+1/2, -y, z+1/2'
'-x, y+1/2, -z+1/2'
'x+1/2, -y+1/2, -z'

loop_
_atom_site_type_symbol
_atom_site_label
_atom_site_fract_x
_atom_site_fract_y
_atom_site_fract_z
_atom_site_U_iso_or_equiv
_atom_site_adp_type
_atom_site_calc_flag
_atom_site_refinement_flags
_atom_site_occupancy
_atom_site_symmetry_multiplicity
O O1 0.23788(19) 0.54319(13) 0.26755(12) 0.0777(6) Uani d . 1 1
O O2 0.37121(17) 0.22737(13) 0.22168(10) 0.0620(5) Uani d . 1 1
O O3 0.03656(17) 0.37491(12) 0.02903(10) 0.0593(4) Uani d . 1 1
O O4 0.09595(19) 0.70473(12) -0.01621(11) 0.0678(5) Uani d . 1 1
N N1 0.37387(19) 0.40475(15) 0.26863(11) 0.0521(5) Uani d . 1 1
N N2 0.01054(19) 0.56105(15) 0.04280(11) 0.0522(5) Uani d . 1 1
C C1 0.1473(2) 0.37156(18) 0.28097(13) 0.0507(5) Uani d . 1 1
C C2 0.0459(3) 0.3994(2) 0.33027(14) 0.0626(6) Uani d . 1 1
H H2A 0.0492 0.4629 0.3573 0.075 Uiso calc R 1 1
C C3 -0.0590(3) 0.3341(2) 0.33938(17) 0.0734(8) Uani d . 1 1
H H3A -0.1249 0.3524 0.3734 0.088 Uiso calc R 1 1
C C4 -0.0649(3) 0.2418(3) 0.29778(17) 0.0772(8) Uani d . 1 1
H H4A -0.1361 0.1980 0.3029 0.093 Uiso calc R 1 1
C C5 0.0341(3) 0.2136(2) 0.24836(16) 0.0674(7) Uani d . 1 1
H H5A 0.0281 0.1509 0.2204 0.081 Uiso calc R 1 1
C C6 0.1429(2) 0.27645(18) 0.23933(13) 0.0525(5) Uani d . 1 1
C C7 0.2558(2) 0.44788(18) 0.27247(13) 0.0538(5) Uani d . 1 1
C C8 0.2520(3) 0.24980(19) 0.18309(14) 0.0583(6) Uani d . 1 1
H H8A 0.2657 0.3111 0.1493 0.070 Uiso calc R 1 1
C C9 0.2278(3) 0.1548(2) 0.13068(18) 0.0870(10) Uani d . 1 1
H H9A 0.3007 0.1439 0.0973 0.104 Uiso calc R 1 1
H H9B 0.1529 0.1673 0.0993 0.104 Uiso calc R 1 1
H H9C 0.2145 0.0933 0.1624 0.104 Uiso calc R 1 1
C C10 0.4018(2) 0.29467(18) 0.28521(14) 0.0535(6) Uani d . 1 1
H H10A 0.3571 0.2718 0.3326 0.064 Uiso calc R 1 1
C C11 0.5462(3) 0.2946(2) 0.29797(15) 0.0670(7) Uani d . 1 1
H H11A 0.5840 0.2288 0.2806 0.080 Uiso calc R 1 1
H H11B 0.5669 0.3052 0.3526 0.080 Uiso calc R 1 1
C C12 0.5938(3) 0.3866(2) 0.24849(17) 0.0748(8) Uani d . 1 1
H H12A 0.6746 0.4135 0.2684 0.090 Uiso calc R 1 1
H H12B 0.6056 0.3653 0.1946 0.090 Uiso calc R 1 1
C C13 0.4909(3) 0.4675(2) 0.25502(16) 0.0635(6) Uani d . 1 1
H H13A 0.5073 0.5149 0.2983 0.076 Uiso calc R 1 1
H H13B 0.4839 0.5083 0.2073 0.076 Uiso calc R 1 1
C C14 0.2354(2) 0.55960(15) 0.01113(11) 0.0448(5) Uani d . 1 1
C C15 0.3450(2) 0.61538(18) 0.03210(13) 0.0531(6) Uani d . 1 1
H H15A 0.3389 0.6869 0.0435 0.064 Uiso calc R 1 1
C C16 0.4622(3) 0.56595(19) 0.03615(15) 0.0590(6) Uani d . 1 1
H H16A 0.5352 0.6035 0.0506 0.071 Uiso calc R 1 1
C C17 0.4708(2) 0.4595(2) 0.01856(14) 0.0591(6) Uani d . 1 1
H H17A 0.5496 0.4252 0.0221 0.071 Uiso calc R 1 1
C C18 0.3631(2) 0.40425(18) -0.00418(14) 0.0536(5) Uani d . 1 1
H H18A 0.3705 0.3332 -0.0166 0.064 Uiso calc R 1 1
C C19 0.2441(2) 0.45249(16) -0.00882(12) 0.0449(5) Uani d . 1 1
C C20 0.1086(2) 0.61564(17) 0.01078(13) 0.0494(5) Uani d . 1 1
C C21 0.1226(2) 0.39619(18) -0.03595(14) 0.0540(6) Uani d . 1 1
H H21A 0.0775 0.4439 -0.0717 0.065 Uiso calc R 1 1
C C22 0.1428(3) 0.2944(2) -0.07828(17) 0.0746(8) Uani d . 1 1
H H22A 0.0612 0.2663 -0.0940 0.090 Uiso calc R 1 1
H H22B 0.1851 0.2452 -0.0444 0.090 Uiso calc R 1 1
H H22C 0.1950 0.3066 -0.1236 0.090 Uiso calc R 1 1
C C23 -0.1212(2) 0.6019(2) 0.04741(17) 0.0662(7) Uani d . 1 1
H H23A -0.1548 0.6176 -0.0041 0.079 Uiso calc R 1 1
H H23B -0.1251 0.6650 0.0793 0.079 Uiso calc R 1 1
C C24 -0.1937(3) 0.5125(2) 0.0848(2) 0.0869(10) Uani d . 1 1
H H24A -0.2595 0.5395 0.1196 0.104 Uiso calc R 1 1
H H24B -0.2344 0.4691 0.0453 0.104 Uiso calc R 1 1
C C25 -0.0971(3) 0.4498(2) 0.12943(16) 0.0693(7) Uani d . 1 1
H H25A -0.1232 0.3766 0.1332 0.083 Uiso calc R 1 1
H H25B -0.0862 0.4779 0.1817 0.083 Uiso calc R 1 1
C C26 0.0263(2) 0.46025(18) 0.08272(13) 0.0533(5) Uani d . 1 1
H H26A 0.1009 0.4622 0.1176 0.064 Uiso calc R 1 1

loop_
_atom_site_aniso_label
_atom_site_aniso_U_11
_atom_site_aniso_U_22
_atom_site_aniso_U_33
_atom_site_aniso_U_12
_atom_site_aniso_U_13
_atom_site_aniso_U_23
O1 0.0809(13) 0.0451(10) 0.1070(15) 0.0058(9) -0.0035(12) -0.0016(10)
O2 0.0678(11) 0.0560(9) 0.0622(10) 0.0146(8) -0.0134(9) -0.0095(8)
O3 0.0592(10) 0.0500(9) 0.0688(10) -0.0100(8) 0.0036(8) 0.0016(7)
O4 0.0801(12) 0.0481(9) 0.0753(11) 0.0147(8) 0.0024(10) 0.0140(8)
N1 0.0540(11) 0.0476(10) 0.0548(11) -0.0012(8) -0.0003(9) 0.0018(8)
N2 0.0474(11) 0.0525(11) 0.0567(11) 0.0062(8) -0.0044(8) 0.0079(9)
C1 0.0525(13) 0.0529(12) 0.0467(11) 0.0061(10) -0.0077(10) 0.0023(10)
C2 0.0630(16) 0.0695(16) 0.0552(13) 0.0061(13) -0.0069(12) -0.0021(12)
C3 0.0585(17) 0.097(2) 0.0652(17) -0.0001(16) -0.0028(13) 0.0068(15)
C4 0.0639(17) 0.091(2) 0.0769(19) -0.0153(16) -0.0126(15) 0.0127(16)
C5 0.0754(19) 0.0584(14) 0.0684(15) -0.0086(13) -0.0205(14) 0.0023(12)
C6 0.0608(14) 0.0487(12) 0.0480(12) 0.0023(10) -0.0131(10) 0.0027(9)
C7 0.0616(15) 0.0482(13) 0.0516(12) 0.0015(11) -0.0053(11) -0.0029(10)
C8 0.0725(17) 0.0528(13) 0.0495(12) 0.0060(12) -0.0113(12) -0.0018(9)
C9 0.106(3) 0.0815(19) 0.0736(18) 0.004(2) -0.0170(18) -0.0301(15)
C10 0.0611(14) 0.0525(13) 0.0469(12) 0.0028(11) -0.0067(11) 0.0017(10)
C11 0.0612(16) 0.0827(19) 0.0571(15) 0.0086(14) -0.0092(12) -0.0003(13)
C12 0.0594(16) 0.086(2) 0.0786(18) -0.0076(15) 0.0072(14) -0.0154(16)
C13 0.0668(16) 0.0638(15) 0.0599(13) -0.0108(12) 0.0080(12) -0.0059(11)
C14 0.0531(12) 0.0396(10) 0.0418(10) -0.0011(9) -0.0011(9) 0.0024(8)
C15 0.0600(15) 0.0437(12) 0.0556(13) -0.0056(10) -0.0052(11) 0.0003(10)
C16 0.0544(14) 0.0601(15) 0.0626(14) -0.0112(12) -0.0070(12) 0.0044(11)
C17 0.0470(13) 0.0639(14) 0.0665(14) 0.0035(12) 0.0003(11) 0.0066(12)
C18 0.0600(14) 0.0414(11) 0.0593(13) 0.0031(10) 0.0024(11) 0.0002(10)
C19 0.0501(12) 0.0407(10) 0.0441(10) -0.0034(9) -0.0009(9) 0.0014(8)
C20 0.0565(13) 0.0462(12) 0.0454(11) 0.0019(10) -0.0035(10) 0.0006(9)
C21 0.0592(14) 0.0493(12) 0.0536(13) -0.0088(11) -0.0052(11) -0.0016(10)
C22 0.091(2) 0.0621(16) 0.0712(17) -0.0203(15) -0.0019(15) -0.0138(13)
C23 0.0501(14) 0.0775(17) 0.0710(16) 0.0133(13) -0.0096(12) 0.0073(14)
C24 0.0487(16) 0.103(2) 0.109(2) 0.0010(16) 0.0019(17) 0.0183(19)
C25 0.0567(16) 0.0806(18) 0.0707(16) 0.0025(14) 0.0090(13) 0.0142(15)
C26 0.0525(13) 0.0550(13) 0.0525(12) -0.0013(11) -0.0036(10) 0.0074(10)

loop_
_atom_type_symbol
_atom_type_description
_atom_type_scat_dispersion_real
_atom_type_scat_dispersion_imag
_atom_type_scat_source
C C 0.0033 0.0016 'International Tables Vol C Tables 4.2.6.8 and 6.1.1.4'
H H 0.0000 0.0000 'International Tables Vol C Tables 4.2.6.8 and 6.1.1.4'
N N 0.0061 0.0033 'International Tables Vol C Tables 4.2.6.8 and 6.1.1.4'
O O 0.0106 0.0060 'International Tables Vol C Tables 4.2.6.8 and 6.1.1.4'

loop_
_geom_angle_atom_site_label_1
_geom_angle_atom_site_label_2
_geom_angle_atom_site_label_3
_geom_angle
C10 O2 C8 115.35(17)
C26 O3 C21 113.53(16)
C7 N1 C10 124.3(2)
C7 N1 C13 122.85(19)
C10 N1 C13 112.6(2)
C20 N2 C26 123.71(19)
C20 N2 C23 123.17(19)
C26 N2 C23 112.89(19)
C2 C1 C6 120.1(2)
C2 C1 C7 117.7(2)
C6 C1 C7 122.2(2)
C3 C2 C1 120.9(2)
C3 C2 H2A 119.5
C1 C2 H2A 119.5
C4 C3 C2 119.3(3)
C4 C3 H3A 120.3
C2 C3 H3A 120.3
C3 C4 C5 120.4(3)
C3 C4 H4A 119.8
C5 C4 H4A 119.8
C4 C5 C6 121.7(3)
C4 C5 H5A 119.1
C6 C5 H5A 119.1
C5 C6 C1 117.5(2)
C5 C6 C8 123.2(2)
C1 C6 C8 119.1(2)
O1 C7 N1 122.4(2)
O1 C7 C1 122.0(2)
N1 C7 C1 115.5(2)
O2 C8 C9 104.9(2)
O2 C8 C6 113.38(18)
C9 C8 C6 115.0(2)
O2 C8 H8A 107.7
C9 C8 H8A 107.7
C6 C8 H8A 107.7
C8 C9 H9A 109.5
C8 C9 H9B 109.5
H9A C9 H9B 109.5
C8 C9 H9C 109.5
H9A C9 H9C 109.5
H9B C9 H9C 109.5
O2 C10 N1 112.53(18)
O2 C10 C11 109.4(2)
N1 C10 C11 103.1(2)
O2 C10 H10A 110.5
N1 C10 H10A 110.5
C11 C10 H10A 110.5
C10 C11 C12 104.0(2)
C10 C11 H11A 111.0
C12 C11 H11A 111.0
C10 C11 H11B 111.0
C12 C11 H11B 111.0
H11A C11 H11B 109.0
C13 C12 C11 104.6(2)
C13 C12 H12A 110.8
C11 C12 H12A 110.8
C13 C12 H12B 110.8
C11 C12 H12B 110.8
H12A C12 H12B 108.9
N1 C13 C12 103.6(2)
N1 C13 H13A 111.0
C12 C13 H13A 111.0
N1 C13 H13B 111.0
C12 C13 H13B 111.0
H13A C13 H13B 109.0
C15 C14 C19 120.2(2)
C15 C14 C20 118.83(19)
C19 C14 C20 120.99(19)
C16 C15 C14 120.7(2)
C16 C15 H15A 119.7
C14 C15 H15A 119.7
C15 C16 C17 119.4(2)
C15 C16 H16A 120.3
C17 C16 H16A 120.3
C18 C17 C16 120.3(2)
C18 C17 H17A 119.9
C16 C17 H17A 119.9
C17 C18 C19 121.3(2)
C17 C18 H18A 119.4
C19 C18 H18A 119.4
C18 C19 C14 118.16(19)
C18 C19 C21 123.6(2)
C14 C19 C21 118.27(19)
O4 C20 N2 122.9(2)
O4 C20 C14 122.2(2)
N2 C20 C14 114.88(18)
O3 C21 C22 107.30(19)
O3 C21 C19 111.39(18)
C22 C21 C19 115.8(2)
O3 C21 H21A 107.3
C22 C21 H21A 107.3
C19 C21 H21A 107.3
C21 C22 H22A 109.5
C21 C22 H22B 109.5
H22A C22 H22B 109.5
C21 C22 H22C 109.5
H22A C22 H22C 109.5
H22B C22 H22C 109.5
N2 C23 C24 103.0(2)
N2 C23 H23A 111.2
C24 C23 H23A 111.2
N2 C23 H23B 111.2
C24 C23 H23B 111.2
H23A C23 H23B 109.1
C25 C24 C23 106.3(2)
C25 C24 H24A 110.5
C23 C24 H24A 110.5
C25 C24 H24B 110.5
C23 C24 H24B 110.5
H24A C24 H24B 108.7
C24 C25 C26 104.7(2)
C24 C25 H25A 110.8
C26 C25 H25A 110.8
C24 C25 H25B 110.8
C26 C25 H25B 110.8
H25A C25 H25B 108.9
O3 C26 N2 111.86(18)
O3 C26 C25 109.7(2)
N2 C26 C25 103.2(2)
O3 C26 H26A 110.6
N2 C26 H26A 110.6
C25 C26 H26A 110.6

loop_
_geom_bond_atom_site_label_1
_geom_bond_atom_site_label_2
_geom_bond_distance
O1 C7 1.226(3)
O2 C10 1.419(3)
O2 C8 1.434(3)
O3 C26 1.424(3)
O3 C21 1.453(3)
O4 C20 1.228(3)
N1 C7 1.347(3)
N1 C10 1.455(3)
N1 C13 1.474(3)
N2 C20 1.350(3)
N2 C26 1.459(3)
N2 C23 1.468(3)
C1 C2 1.397(3)
C1 C6 1.402(3)
C1 C7 1.495(3)
C2 C3 1.380(4)
C2 H2A 0.9300
C3 C4 1.372(4)
C3 H3A 0.9300
C4 C5 1.381(4)
C4 H4A 0.9300
C5 C6 1.394(4)
C5 H5A 0.9300
C6 C8 1.527(3)
C8 C9 1.524(3)
C8 H8A 0.9800
C9 H9A 0.9600
C9 H9B 0.9600
C9 H9C 0.9600
C10 C11 1.519(4)
C10 H10A 0.9800
C11 C12 1.525(4)
C11 H11A 0.9700
C11 H11B 0.9700
C12 C13 1.488(4)
C12 H12A 0.9700
C12 H12B 0.9700
C13 H13A 0.9700
C13 H13B 0.9700
C14 C15 1.390(3)
C14 C19 1.404(3)
C14 C20 1.499(3)
C15 C16 1.374(3)
C15 H15A 0.9300
C16 C17 1.387(3)
C16 H16A 0.9300
C17 C18 1.379(3)
C17 H17A 0.9300
C18 C19 1.384(3)
C18 H18A 0.9300
C19 C21 1.526(3)
C21 C22 1.495(3)
C21 H21A 0.9800
C22 H22A 0.9600
C22 H22B 0.9600
C22 H22C 0.9600
C23 C24 1.506(4)
C23 H23A 0.9700
C23 H23B 0.9700
C24 C25 1.492(4)
C24 H24A 0.9700
C24 H24B 0.9700
C25 C26 1.519(3)
C25 H25A 0.9700
C25 H25B 0.9700
C26 H26A 0.9800

loop_
_geom_hbond_atom_site_label_D
_geom_hbond_atom_site_label_H
_geom_hbond_atom_site_label_A
_geom_hbond_site_symmetry_A
_geom_hbond_distance_DH
_geom_hbond_distance_HA
_geom_hbond_distance_DA
_geom_hbond_angle_DHA
C4 H4A O1 3_545 0.93 2.54 3.293(4) 139
C16 H16A O4 4_565 0.93 2.58 3.243(3) 129

loop_
_geom_torsion_atom_site_label_1
_geom_torsion_atom_site_label_2
_geom_torsion_atom_site_label_3
_geom_torsion_atom_site_label_4
_geom_torsion
C6 C1 C2 C3 0.6(3)
C7 C1 C2 C3 178.3(2)
C1 C2 C3 C4 -1.7(4)
C2 C3 C4 C5 1.2(4)
C3 C4 C5 C6 0.4(4)
C4 C5 C6 C1 -1.6(4)
C4 C5 C6 C8 -177.7(2)
C2 C1 C6 C5 1.0(3)
C7 C1 C6 C5 -176.6(2)
C2 C1 C6 C8 177.4(2)
C7 C1 C6 C8 -0.3(3)
C10 N1 C7 O1 170.8(2)
C13 N1 C7 O1 -2.6(3)
C10 N1 C7 C1 -10.8(3)
C13 N1 C7 C1 175.8(2)
C2 C1 C7 O1 -40.6(3)
C6 C1 C7 O1 137.2(2)
C2 C1 C7 N1 141.0(2)
C6 C1 C7 N1 -41.2(3)
C10 O2 C8 C9 -168.0(2)
C10 O2 C8 C6 -41.7(3)
C5 C6 C8 O2 -114.7(2)
C1 C6 C8 O2 69.2(3)
C5 C6 C8 C9 6.1(3)
C1 C6 C8 C9 -170.0(2)
C8 O2 C10 N1 -42.3(3)
C8 O2 C10 C11 -156.2(2)
C7 N1 C10 O2 79.5(3)
C13 N1 C10 O2 -106.5(2)
C7 N1 C10 C11 -162.7(2)
C13 N1 C10 C11 11.3(3)
O2 C10 C11 C12 91.7(3)
N1 C10 C11 C12 -28.2(3)
C10 C11 C12 C13 35.7(3)
C7 N1 C13 C12 -175.2(2)
C10 N1 C13 C12 10.8(3)
C11 C12 C13 N1 -28.2(3)
C19 C14 C15 C16 -2.2(3)
C20 C14 C15 C16 177.4(2)
C14 C15 C16 C17 0.4(4)
C15 C16 C17 C18 1.2(4)
C16 C17 C18 C19 -1.1(4)
C17 C18 C19 C14 -0.7(3)
C17 C18 C19 C21 178.1(2)
C15 C14 C19 C18 2.3(3)
C20 C14 C19 C18 -177.32(19)
C15 C14 C19 C21 -176.5(2)
C20 C14 C19 C21 3.9(3)
C26 N2 C20 O4 -173.0(2)
C23 N2 C20 O4 1.0(4)
C26 N2 C20 C14 6.5(3)
C23 N2 C20 C14 -179.5(2)
C15 C14 C20 O4 43.3(3)
C19 C14 C20 O4 -137.1(2)
C15 C14 C20 N2 -136.3(2)
C19 C14 C20 N2 43.3(3)
C26 O3 C21 C22 169.6(2)
C26 O3 C21 C19 41.9(3)
C18 C19 C21 O3 106.7(2)
C14 C19 C21 O3 -74.5(2)
C18 C19 C21 C22 -16.2(3)
C14 C19 C21 C22 162.5(2)
C20 N2 C23 C24 178.4(2)
C26 N2 C23 C24 -7.0(3)
N2 C23 C24 C25 24.1(3)
C23 C24 C25 C26 -32.2(3)
C21 O3 C26 N2 45.1(3)
C21 O3 C26 C25 158.96(19)
C20 N2 C26 O3 -79.9(3)
C23 N2 C26 O3 105.5(2)
C20 N2 C26 C25 162.3(2)
C23 N2 C26 C25 -12.4(3)
C24 C25 C26 O3 -92.5(3)
C24 C25 C26 N2 26.8(3)
